data_1564659
loop_
_publ_author_name
'Ramachandran, Kuppan'
'Anbarasan, Pazhamalai'

_publ_section_title
;
 Cobalt-Catalyzed Multisubstituted Allylation of Chelation-Assisted C-H
 bond of (Hetero)arenes with Cyclopropenes
;
_journal_name_full 'Chemical Science'
_journal_paper_doi 10.1039/D1SC03476F
_journal_year 2021
_chemical_formula_moiety 'C23 H25 N2, F6 Sb'
_chemical_formula_sum 'C23 H25 F6 N2 Sb'
_chemical_formula_weight 565.20
_space_group_crystal_system monoclinic
_space_group_IT_number 14
_space_group_name_Hall '-P 2yn'
_space_group_name_H-M_alt 'P 1 21/n 1'
_atom_sites_solution_hydrogens geom
_audit_creation_method SHELXL-2018/3
_audit_update_record
;
2021-06-22 deposited with the CCDC.	2021-09-15 downloaded from the CCDC.
;
_cell_angle_alpha 90
_cell_angle_beta 102.305(2)
_cell_angle_gamma 90
_cell_formula_units_Z 4
_cell_length_a 8.1550(5)
_cell_length_b 15.9851(10)
_cell_length_c 18.1298(11)
_cell_measurement_reflns_used 9852
_cell_measurement_temperature 296(2)
_cell_measurement_theta_max 25.00
_cell_measurement_theta_min 3.02
_cell_volume 2309.1(2)
_computing_cell_refinement 'APEX3/SAINT (Bruker, 2016)'
_computing_data_collection 'APEX3 (Bruker, 2016)'
_computing_data_reduction 'SAINT/XPREP (Bruker, 2016)'
_computing_molecular_graphics 'ORTEP3 (Farrugia, 1997) and Mercury (Bruno et al., 2002)'
_computing_publication_material 'SHELXL-2018/3 (Sheldrick, 2018)'
_computing_structure_refinement 'SHELXL-2018/3 (Sheldrick, 2018)'
_computing_structure_solution 'SHELXT-2018/2 (Sheldrick, 2018)'
_diffrn_ambient_temperature 296(2)
_diffrn_measured_fraction_theta_full 0.997
_diffrn_measured_fraction_theta_max 0.997
_diffrn_measurement_device_type 'Bruker axs kappa apex3 CMOS Diffractometer'
_diffrn_measurement_method '\w and \f scan'
_diffrn_radiation_monochromator graphite
_diffrn_radiation_source 'fine-focus sealed tube'
_diffrn_radiation_type MoK\a
_diffrn_radiation_wavelength 0.71073
_diffrn_reflns_av_R_equivalents 0.0918
_diffrn_reflns_av_unetI/netI 0.0470
_diffrn_reflns_Laue_measured_fraction_full 0.997
_diffrn_reflns_Laue_measured_fraction_max 0.997
_diffrn_reflns_limit_h_max 9
_diffrn_reflns_limit_h_min -9
_diffrn_reflns_limit_k_max 19
_diffrn_reflns_limit_k_min -19
_diffrn_reflns_limit_l_max 21
_diffrn_reflns_limit_l_min -21
_diffrn_reflns_number 43544
_diffrn_reflns_point_group_measured_fraction_full 0.997
_diffrn_reflns_point_group_measured_fraction_max 0.997
_diffrn_reflns_theta_full 24.997
_diffrn_reflns_theta_max 24.997
_diffrn_reflns_theta_min 3.308
_exptl_absorpt_coefficient_mu 1.256
_exptl_absorpt_correction_T_max 0.7453
_exptl_absorpt_correction_T_min 0.5799
_exptl_absorpt_correction_type multi-scan
_exptl_absorpt_process_details 'SADABS (Bruker, 2016)'
_exptl_crystal_colour green
_exptl_crystal_density_diffrn 1.626
_exptl_crystal_description BLOCK
_exptl_crystal_F_000 1128
_exptl_crystal_recrystallization_method 'Re-crystallisation from solvent: dichloromethane and hexane'
_exptl_crystal_size_max 0.150
_exptl_crystal_size_mid 0.100
_exptl_crystal_size_min 0.100
_refine_diff_density_max 0.607
_refine_diff_density_min -0.480
_refine_diff_density_rms 0.111
_refine_ls_extinction_coef 0.0050(5)
_refine_ls_extinction_expression Fc^*^=kFc[1+0.001xFc^2^\l^3^/sin(2\q)]^-1/4^
_refine_ls_extinction_method 'SHELXL-2018/3 (Sheldrick 2018)'
_refine_ls_goodness_of_fit_ref 1.131
_refine_ls_hydrogen_treatment constr
_refine_ls_matrix_type full
_refine_ls_number_parameters 350
_refine_ls_number_reflns 4052
_refine_ls_number_restraints 66
_refine_ls_restrained_S_all 1.147
_refine_ls_R_factor_all 0.1044
_refine_ls_R_factor_gt 0.0724
_refine_ls_shift/su_max 0.000
_refine_ls_shift/su_mean 0.000
_refine_ls_structure_factor_coef Fsqd
_refine_ls_weighting_details 'w=1/[\s^2^(Fo^2^)+(0.0401P)^2^+11.4700P] where P=(Fo^2^+2Fc^2^)/3'
_refine_ls_weighting_scheme calc
_refine_ls_wR_factor_gt 0.1457
_refine_ls_wR_factor_ref 0.1587
_reflns_Friedel_coverage 0.000
_reflns_number_gt 2976
_reflns_number_total 4052
_reflns_threshold_expression 'I > 2\s(I)'
_cod_data_source_file d1sc03476f2.cif
_cod_data_source_block shelx
_cod_original_sg_symbol_H-M 'P 21/n'
_cod_database_code 1564659
_shelx_shelxl_version_number 2018/3
_shelx_space_group_comment
;
The symmetry employed for this shelxl refinement is uniquely defined
by the following loop, which should always be used as a source of
symmetry information in preference to the above space-group names.
They are only intended as comments.
;
_shelx_estimated_absorpt_t_min 0.834
_shelx_estimated_absorpt_t_max 0.885

loop_
_space_group_symop_operation_xyz
'x, y, z'
'-x+1/2, y+1/2, -z+1/2'
'-x, -y, -z'
'x-1/2, -y-1/2, z-1/2'

loop_
_atom_site_label
_atom_site_type_symbol
_atom_site_fract_x
_atom_site_fract_y
_atom_site_fract_z
_atom_site_U_iso_or_equiv
_atom_site_adp_type
_atom_site_occupancy
_atom_site_site_symmetry_order
_atom_site_calc_flag
_atom_site_refinement_flags_posn
_atom_site_refinement_flags_adp
_atom_site_refinement_flags_occupancy
_atom_site_disorder_assembly
_atom_site_disorder_group
Sb1 Sb 0.13834(8) 0.80755(4) 0.55120(3) 0.0666(3) Uani 1 1 d D . . . .
F1 F 0.117(4) 0.890(2) 0.617(2) 0.151(13) Uani 0.497(19) 1 d D U P A 1
F2 F 0.111(4) 0.8969(12) 0.4862(12) 0.151(8) Uani 0.497(19) 1 d D U P A 1
F3 F 0.3629(19) 0.8300(18) 0.5748(19) 0.174(9) Uani 0.497(19) 1 d D U P A 1
F4 F 0.164(5) 0.7202(17) 0.4932(19) 0.199(12) Uani 0.497(19) 1 d D U P A 1
F5 F 0.148(4) 0.7348(16) 0.6267(13) 0.167(8) Uani 0.497(19) 1 d D U P A 1
F6 F -0.0945(15) 0.8025(12) 0.5346(15) 0.146(8) Uani 0.497(19) 1 d D U P A 1
F1' F 0.064(4) 0.866(2) 0.6219(18) 0.160(12) Uani 0.503(19) 1 d D U P A 2
F2' F 0.223(4) 0.8980(16) 0.5133(19) 0.208(11) Uani 0.503(19) 1 d D U P A 2
F3' F 0.340(2) 0.7903(15) 0.6206(13) 0.147(8) Uani 0.503(19) 1 d D U P A 2
F4' F 0.223(5) 0.7608(19) 0.4773(16) 0.206(13) Uani 0.503(19) 1 d D U P A 2
F5' F 0.092(4) 0.7067(12) 0.5870(15) 0.176(9) Uani 0.503(19) 1 d D U P A 2
F6' F -0.045(3) 0.8084(15) 0.4779(13) 0.172(9) Uani 0.503(19) 1 d D U P A 2
C1 C 0.6150(10) 0.4949(6) 0.4049(4) 0.062(2) Uani 1 1 d . . . . .
C2 C 0.7629(12) 0.5083(8) 0.4596(5) 0.086(3) Uani 1 1 d . . . . .
H2 H 0.850462 0.469984 0.465506 0.104 Uiso 1 1 calc R U . . .
C3 C 0.7767(14) 0.5763(9) 0.5029(6) 0.096(4) Uani 1 1 d . . . . .
H3 H 0.874629 0.584470 0.539249 0.115 Uiso 1 1 calc R U . . .
C4 C 0.6521(16) 0.6342(7) 0.4956(5) 0.090(4) Uani 1 1 d . . . . .
H4 H 0.666804 0.680779 0.527165 0.108 Uiso 1 1 calc R U . . .
C5 C 0.5007(12) 0.6252(6) 0.4412(5) 0.074(3) Uani 1 1 d . . . . .
H5 H 0.416717 0.665627 0.434267 0.089 Uiso 1 1 calc R U . . .
C6 C 0.4852(10) 0.5520(5) 0.3986(4) 0.056(2) Uani 1 1 d . . . . .
C7 C 0.5674(10) 0.4324(6) 0.3496(5) 0.063(2) Uani 1 1 d . . . . .
H7 H 0.633219 0.387105 0.341738 0.076 Uiso 1 1 calc R U . . .
C8 C 0.4123(9) 0.4487(5) 0.3103(4) 0.0506(18) Uani 1 1 d . . . . .
C9 C 0.2969(9) 0.4057(4) 0.2463(4) 0.0474(17) Uani 1 1 d . . . . .
C10 C 0.1726(9) 0.3429(5) 0.2726(4) 0.0543(19) Uani 1 1 d . . . . .
H10 H 0.131134 0.368302 0.314365 0.065 Uiso 1 1 calc R U . . .
C11 C 0.0299(10) 0.3409(4) 0.2029(4) 0.0533(19) Uani 1 1 d . . . . .
C12 C 0.0364(9) 0.4072(5) 0.1589(4) 0.0527(19) Uani 1 1 d . . . . .
C13 C 0.1745(8) 0.4663(4) 0.1963(4) 0.0432(16) Uani 1 1 d . . . . .
C14 C 0.2478(11) 0.5255(5) 0.1458(4) 0.063(2) Uani 1 1 d . . . . .
H14A H 0.283137 0.493939 0.106837 0.095 Uiso 1 1 calc R U . . .
H14B H 0.342506 0.554401 0.175411 0.095 Uiso 1 1 calc R U . . .
H14C H 0.164070 0.565385 0.123182 0.095 Uiso 1 1 calc R U . . .
C15 C 0.4066(11) 0.3611(5) 0.1984(5) 0.068(2) Uani 1 1 d . . . . .
H15A H 0.473241 0.401787 0.179026 0.103 Uiso 1 1 calc R U . . .
H15B H 0.335602 0.332415 0.157068 0.103 Uiso 1 1 calc R U . . .
H15C H 0.479029 0.321544 0.229229 0.103 Uiso 1 1 calc R U . . .
C16 C 0.2481(13) 0.2588(5) 0.2978(5) 0.080(3) Uani 1 1 d . . . . .
H16A H 0.175896 0.229449 0.324397 0.119 Uiso 1 1 calc R U . . .
H16B H 0.356175 0.266648 0.330543 0.119 Uiso 1 1 calc R U . . .
H16C H 0.260404 0.226915 0.254443 0.119 Uiso 1 1 calc R U . . .
C17 C -0.0971(12) 0.2735(6) 0.1919(6) 0.081(3) Uani 1 1 d . . . . .
H17A H -0.158259 0.275652 0.231641 0.122 Uiso 1 1 calc R U . . .
H17B H -0.042206 0.220236 0.192883 0.122 Uiso 1 1 calc R U . . .
H17C H -0.173300 0.280743 0.144100 0.122 Uiso 1 1 calc R U . . .
C18 C -0.0709(11) 0.4246(6) 0.0814(4) 0.081(3) Uani 1 1 d . . . . .
H18A H -0.180628 0.401202 0.078133 0.121 Uiso 1 1 calc R U . . .
H18B H -0.019951 0.399711 0.043647 0.121 Uiso 1 1 calc R U . . .
H18C H -0.080113 0.483928 0.073435 0.121 Uiso 1 1 calc R U . . .
C19 C 0.1932(9) 0.5499(4) 0.3192(4) 0.0445(17) Uani 1 1 d . . . . .
C20 C 0.1184(10) 0.6005(5) 0.3646(4) 0.058(2) Uani 1 1 d . . . . .
H20 H 0.180227 0.618005 0.411179 0.070 Uiso 1 1 calc R U . . .
C21 C -0.0428(12) 0.6248(5) 0.3421(5) 0.071(2) Uani 1 1 d . . . . .
H21 H -0.091742 0.658688 0.373077 0.085 Uiso 1 1 calc R U . . .
C22 C -0.1347(11) 0.5993(6) 0.2732(5) 0.077(3) Uani 1 1 d . . . . .
H22 H -0.245392 0.616412 0.256543 0.092 Uiso 1 1 calc R U . . .
C23 C -0.0594(11) 0.5482(5) 0.2295(5) 0.065(2) Uani 1 1 d . . . . .
H23 H -0.121745 0.529952 0.183267 0.078 Uiso 1 1 calc R U . . .
N1 N 0.3562(7) 0.5235(4) 0.3384(3) 0.0466(14) Uani 1 1 d . . . . .
N2 N 0.1028(7) 0.5233(3) 0.2514(3) 0.0438(14) Uani 1 1 d . . . . .

loop_
_atom_site_aniso_label
_atom_site_aniso_U_11
_atom_site_aniso_U_22
_atom_site_aniso_U_33
_atom_site_aniso_U_23
_atom_site_aniso_U_13
_atom_site_aniso_U_12
Sb1 0.0739(4) 0.0680(4) 0.0572(4) -0.0115(3) 0.0129(3) -0.0122(3)
F1 0.073(15) 0.20(2) 0.16(2) -0.101(18) -0.025(12) 0.042(14)
F2 0.19(2) 0.143(13) 0.136(14) 0.050(11) 0.080(14) 0.007(14)
F3 0.078(10) 0.19(2) 0.27(2) -0.035(17) 0.068(13) -0.007(11)
F4 0.29(2) 0.133(18) 0.177(19) -0.121(17) 0.056(15) 0.008(17)
F5 0.20(2) 0.163(17) 0.139(15) 0.053(14) 0.043(15) 0.050(15)
F6 0.092(10) 0.152(13) 0.177(19) -0.026(15) -0.009(11) -0.039(9)
F1' 0.11(2) 0.27(3) 0.113(14) -0.005(15) 0.048(15) 0.078(19)
F2' 0.19(2) 0.168(16) 0.26(2) 0.033(16) 0.039(19) -0.071(17)
F3' 0.081(10) 0.159(17) 0.170(16) -0.063(13) -0.043(10) 0.042(10)
F4' 0.32(3) 0.16(2) 0.141(15) -0.020(17) 0.070(17) 0.07(2)
F5' 0.205(18) 0.109(12) 0.182(19) 0.022(13) -0.034(16) -0.050(12)
F6' 0.135(14) 0.206(16) 0.127(14) -0.009(14) -0.077(11) 0.010(13)
C1 0.053(5) 0.078(6) 0.054(5) 0.016(4) 0.007(4) -0.013(5)
C2 0.070(6) 0.124(9) 0.060(6) 0.018(6) 0.003(5) -0.029(6)
C3 0.077(7) 0.141(11) 0.063(6) -0.003(7) 0.001(5) -0.048(8)
C4 0.128(9) 0.096(8) 0.048(5) -0.022(5) 0.026(6) -0.066(8)
C5 0.087(6) 0.069(6) 0.066(5) -0.020(5) 0.015(5) -0.028(5)
C6 0.062(5) 0.062(5) 0.042(4) -0.002(4) 0.007(4) -0.023(4)
C7 0.052(5) 0.068(5) 0.069(5) 0.004(5) 0.011(4) 0.000(4)
C8 0.048(4) 0.050(4) 0.055(4) -0.002(4) 0.014(4) -0.006(3)
C9 0.053(4) 0.043(4) 0.046(4) -0.008(3) 0.011(3) 0.006(3)
C10 0.062(5) 0.045(4) 0.058(5) 0.005(4) 0.018(4) 0.004(4)
C11 0.065(5) 0.035(4) 0.063(5) -0.011(4) 0.020(4) -0.005(4)
C12 0.056(5) 0.050(5) 0.050(4) -0.014(4) 0.007(3) -0.006(4)
C13 0.045(4) 0.041(4) 0.044(4) -0.003(3) 0.011(3) -0.003(3)
C14 0.086(6) 0.056(5) 0.053(5) 0.003(4) 0.027(4) -0.009(4)
C15 0.072(6) 0.072(6) 0.066(5) -0.017(5) 0.023(4) 0.008(5)
C16 0.116(8) 0.041(5) 0.084(6) 0.003(5) 0.026(6) 0.010(5)
C17 0.092(7) 0.063(6) 0.094(7) -0.015(5) 0.031(6) -0.039(5)
C18 0.081(6) 0.095(7) 0.053(5) -0.005(5) -0.013(4) -0.013(5)
C19 0.067(5) 0.025(3) 0.043(4) 0.000(3) 0.014(3) -0.001(3)
C20 0.076(6) 0.052(5) 0.049(4) -0.001(4) 0.020(4) 0.012(4)
C21 0.100(7) 0.065(6) 0.056(5) 0.007(4) 0.035(5) 0.028(5)
C22 0.069(6) 0.085(7) 0.078(6) 0.014(5) 0.017(5) 0.044(5)
C23 0.070(5) 0.066(5) 0.057(5) 0.004(4) 0.008(4) 0.018(4)
N1 0.050(4) 0.043(3) 0.046(3) -0.007(3) 0.010(3) -0.001(3)
N2 0.049(3) 0.040(3) 0.043(3) -0.001(3) 0.009(3) 0.003(3)

loop_
_atom_type_symbol
_atom_type_description
_atom_type_scat_dispersion_real
_atom_type_scat_dispersion_imag
_atom_type_scat_source
C C 0.0033 0.0016 'International Tables Vol C Tables 4.2.6.8 and 6.1.1.4'
H H 0.0000 0.0000 'International Tables Vol C Tables 4.2.6.8 and 6.1.1.4'
N N 0.0061 0.0033 'International Tables Vol C Tables 4.2.6.8 and 6.1.1.4'
F F 0.0171 0.0103 'International Tables Vol C Tables 4.2.6.8 and 6.1.1.4'
Sb Sb -0.5866 1.5461 'International Tables Vol C Tables 4.2.6.8 and 6.1.1.4'

loop_
_geom_angle_atom_site_label_1
_geom_angle_atom_site_label_2
_geom_angle_atom_site_label_3
_geom_angle
_geom_angle_site_symmetry_1
_geom_angle_site_symmetry_3
_geom_angle_publ_flag
F5 Sb1 F4 87.2(14) . . ?
F6' Sb1 F1' 99.9(15) . . ?
F6' Sb1 F4' 81.0(16) . . ?
F1' Sb1 F4' 173.0(17) . . ?
F6' Sb1 F2' 92.2(12) . . ?
F1' Sb1 F2' 93.9(18) . . ?
F4' Sb1 F2' 79.1(17) . . ?
F6' Sb1 F5' 93.8(11) . . ?
F1' Sb1 F5' 94.6(17) . . ?
F4' Sb1 F5' 92.3(14) . . ?
F2' Sb1 F5' 168.6(16) . . ?
F5 Sb1 F1 88.0(18) . . ?
F4 Sb1 F1 175(2) . . ?
F5 Sb1 F3 93.9(13) . . ?
F4 Sb1 F3 93.1(14) . . ?
F1 Sb1 F3 86.4(12) . . ?
F5 Sb1 F2 168.3(11) . . ?
F4 Sb1 F2 104.1(15) . . ?
F1 Sb1 F2 80.8(17) . . ?
F3 Sb1 F2 88.8(11) . . ?
F5 Sb1 F6 88.5(11) . . ?
F4 Sb1 F6 96.6(13) . . ?
F1 Sb1 F6 84.1(11) . . ?
F3 Sb1 F6 170.1(11) . . ?
F2 Sb1 F6 87.0(10) . . ?
F6' Sb1 F3' 170.4(10) . . ?
F1' Sb1 F3' 88.8(14) . . ?
F4' Sb1 F3' 90.9(15) . . ?
F2' Sb1 F3' 91.3(11) . . ?
F5' Sb1 F3' 81.3(10) . . ?
C6 C1 C2 119.0(9) . . ?
C6 C1 C7 108.6(7) . . ?
C2 C1 C7 132.4(10) . . ?
C3 C2 C1 119.5(11) . . ?
C3 C2 H2 120.2 . . ?
C1 C2 H2 120.2 . . ?
C2 C3 C4 122.1(10) . . ?
C2 C3 H3 119.0 . . ?
C4 C3 H3 119.0 . . ?
C3 C4 C5 121.4(10) . . ?
C3 C4 H4 119.3 . . ?
C5 C4 H4 119.3 . . ?
C6 C5 C4 115.8(10) . . ?
C6 C5 H5 122.1 . . ?
C4 C5 H5 122.1 . . ?
C1 C6 C5 122.1(8) . . ?
C1 C6 N1 106.3(7) . . ?
C5 C6 N1 131.3(8) . . ?
C8 C7 C1 109.0(8) . . ?
C8 C7 H7 125.5 . . ?
C1 C7 H7 125.5 . . ?
C7 C8 N1 108.3(7) . . ?
C7 C8 C9 133.6(7) . . ?
N1 C8 C9 118.0(6) . . ?
C8 C9 C13 112.9(6) . . ?
C8 C9 C15 107.7(6) . . ?
C13 C9 C15 109.8(6) . . ?
C8 C9 C10 113.4(6) . . ?
C13 C9 C10 101.6(5) . . ?
C15 C9 C10 111.4(6) . . ?
C16 C10 C11 115.0(7) . . ?
C16 C10 C9 114.4(7) . . ?
C11 C10 C9 100.9(6) . . ?
C16 C10 H10 108.7 . . ?
C11 C10 H10 108.7 . . ?
C9 C10 H10 108.7 . . ?
C12 C11 C17 127.9(8) . . ?
C12 C11 C10 111.0(6) . . ?
C17 C11 C10 121.0(7) . . ?
C11 C12 C18 127.8(7) . . ?
C11 C12 C13 110.4(6) . . ?
C18 C12 C13 121.9(7) . . ?
C12 C13 C14 117.8(6) . . ?
C12 C13 C9 101.4(6) . . ?
C14 C13 C9 117.1(6) . . ?
C12 C13 N2 107.9(5) . . ?
C14 C13 N2 105.8(5) . . ?
C9 C13 N2 106.0(5) . . ?
C13 C14 H14A 109.5 . . ?
C13 C14 H14B 109.5 . . ?
H14A C14 H14B 109.5 . . ?
C13 C14 H14C 109.5 . . ?
H14A C14 H14C 109.5 . . ?
H14B C14 H14C 109.5 . . ?
C9 C15 H15A 109.5 . . ?
C9 C15 H15B 109.5 . . ?
H15A C15 H15B 109.5 . . ?
C9 C15 H15C 109.5 . . ?
H15A C15 H15C 109.5 . . ?
H15B C15 H15C 109.5 . . ?
C10 C16 H16A 109.5 . . ?
C10 C16 H16B 109.5 . . ?
H16A C16 H16B 109.5 . . ?
C10 C16 H16C 109.5 . . ?
H16A C16 H16C 109.5 . . ?
H16B C16 H16C 109.5 . . ?
C11 C17 H17A 109.5 . . ?
C11 C17 H17B 109.5 . . ?
H17A C17 H17B 109.5 . . ?
C11 C17 H17C 109.5 . . ?
H17A C17 H17C 109.5 . . ?
H17B C17 H17C 109.5 . . ?
C12 C18 H18A 109.5 . . ?
C12 C18 H18B 109.5 . . ?
H18A C18 H18B 109.5 . . ?
C12 C18 H18C 109.5 . . ?
H18A C18 H18C 109.5 . . ?
H18B C18 H18C 109.5 . . ?
N2 C19 N1 116.4(6) . . ?
N2 C19 C20 119.8(7) . . ?
N1 C19 C20 123.8(7) . . ?
C21 C20 C19 120.9(8) . . ?
C21 C20 H20 119.6 . . ?
C19 C20 H20 119.6 . . ?
C20 C21 C22 119.8(8) . . ?
C20 C21 H21 120.1 . . ?
C22 C21 H21 120.1 . . ?
C23 C22 C21 118.5(8) . . ?
C23 C22 H22 120.7 . . ?
C21 C22 H22 120.7 . . ?
N2 C23 C22 122.3(8) . . ?
N2 C23 H23 118.8 . . ?
C22 C23 H23 118.8 . . ?
C19 N1 C8 122.7(6) . . ?
C19 N1 C6 128.2(6) . . ?
C8 N1 C6 107.8(6) . . ?
C23 N2 C19 118.6(6) . . ?
C23 N2 C13 117.5(6) . . ?
C19 N2 C13 123.9(5) . . ?

loop_
_geom_bond_atom_site_label_1
_geom_bond_atom_site_label_2
_geom_bond_distance
_geom_bond_site_symmetry_2
_geom_bond_publ_flag
Sb1 F6' 1.778(11) . ?
Sb1 F5 1.786(14) . ?
Sb1 F4 1.788(12) . ?
Sb1 F1' 1.792(14) . ?
Sb1 F4' 1.797(16) . ?
Sb1 F2' 1.799(16) . ?
Sb1 F5' 1.809(14) . ?
Sb1 F1 1.811(13) . ?
Sb1 F3 1.825(14) . ?
Sb1 F2 1.834(13) . ?
Sb1 F6 1.860(12) . ?
Sb1 F3' 1.867(11) . ?
C1 C6 1.384(11) . ?
C1 C2 1.404(12) . ?
C1 C7 1.410(11) . ?
C2 C3 1.331(15) . ?
C2 H2 0.9300 . ?
C3 C4 1.360(15) . ?
C3 H3 0.9300 . ?
C4 C5 1.415(14) . ?
C4 H4 0.9300 . ?
C5 C6 1.393(11) . ?
C5 H5 0.9300 . ?
C6 N1 1.419(9) . ?
C7 C8 1.339(10) . ?
C7 H7 0.9300 . ?
C8 N1 1.414(9) . ?
C8 C9 1.496(10) . ?
C9 C13 1.540(9) . ?
C9 C15 1.548(10) . ?
C9 C10 1.571(10) . ?
C10 C16 1.508(10) . ?
C10 C11 1.525(11) . ?
C10 H10 0.9800 . ?
C11 C12 1.334(10) . ?
C11 C17 1.479(10) . ?
C12 C18 1.513(10) . ?
C12 C13 1.516(9) . ?
C13 C14 1.525(9) . ?
C13 N2 1.554(8) . ?
C14 H14A 0.9600 . ?
C14 H14B 0.9600 . ?
C14 H14C 0.9600 . ?
C15 H15A 0.9600 . ?
C15 H15B 0.9600 . ?
C15 H15C 0.9600 . ?
C16 H16A 0.9600 . ?
C16 H16B 0.9600 . ?
C16 H16C 0.9600 . ?
C17 H17A 0.9600 . ?
C17 H17B 0.9600 . ?
C17 H17C 0.9600 . ?
C18 H18A 0.9600 . ?
C18 H18B 0.9600 . ?
C18 H18C 0.9600 . ?
C19 N2 1.361(8) . ?
C19 N1 1.367(9) . ?
C19 C20 1.385(10) . ?
C20 C21 1.348(11) . ?
C20 H20 0.9300 . ?
C21 C22 1.374(12) . ?
C21 H21 0.9300 . ?
C22 C23 1.370(11) . ?
C22 H22 0.9300 . ?
C23 N2 1.357(9) . ?
C23 H23 0.9300 . ?

loop_
_geom_hbond_atom_site_label_D
_geom_hbond_atom_site_label_H
_geom_hbond_atom_site_label_A
_geom_hbond_distance_DH
_geom_hbond_distance_HA
_geom_hbond_distance_DA
_geom_hbond_angle_DHA
_geom_hbond_site_symmetry_A
_geom_hbond_publ_flag
C5 H5 F4'^b 0.93 2.44 3.30(3) 154.0 . yes
C7 H7 F5^a 0.93 2.62 3.50(2) 158.9 3_666 yes
C14 H14A F2^a 0.96 2.57 3.530(16) 173.6 2_545 yes
C14 H14B F1'^b 0.96 2.56 3.21(3) 125.1 4_675 yes
C20 H20 F4^a 0.93 2.23 2.977(18) 136.7 . yes
C20 H20 F4'^b 0.93 2.57 3.28(3) 133.3 . yes
C22 H22 F1^a 0.93 2.54 3.12(3) 120.3 4_575 yes
C22 H22 F1'^b 0.93 2.61 3.31(4) 132.6 4_575 yes
C23 H23 F1^a 0.93 2.56 3.13(3) 120.5 4_575 yes

loop_
_geom_torsion_atom_site_label_1
_geom_torsion_atom_site_label_2
_geom_torsion_atom_site_label_3
_geom_torsion_atom_site_label_4
_geom_torsion
_geom_torsion_site_symmetry_1
_geom_torsion_site_symmetry_2
_geom_torsion_site_symmetry_3
_geom_torsion_site_symmetry_4
_geom_torsion_publ_flag
C6 C1 C2 C3 -1.5(13) . . . . ?
C7 C1 C2 C3 176.6(9) . . . . ?
C1 C2 C3 C4 -0.6(15) . . . . ?
C2 C3 C4 C5 -0.2(16) . . . . ?
C3 C4 C5 C6 2.9(13) . . . . ?
C2 C1 C6 C5 4.4(12) . . . . ?
C7 C1 C6 C5 -174.1(7) . . . . ?
C2 C1 C6 N1 178.6(7) . . . . ?
C7 C1 C6 N1 0.2(9) . . . . ?
C4 C5 C6 C1 -4.9(12) . . . . ?
C4 C5 C6 N1 -177.6(8) . . . . ?
C6 C1 C7 C8 -0.8(9) . . . . ?
C2 C1 C7 C8 -179.0(9) . . . . ?
C1 C7 C8 N1 1.1(9) . . . . ?
C1 C7 C8 C9 -179.6(8) . . . . ?
C7 C8 C9 C13 -151.9(8) . . . . ?
N1 C8 C9 C13 27.4(9) . . . . ?
C7 C8 C9 C15 -30.5(12) . . . . ?
N1 C8 C9 C15 148.8(6) . . . . ?
C7 C8 C9 C10 93.2(10) . . . . ?
N1 C8 C9 C10 -87.5(8) . . . . ?
C8 C9 C10 C16 -80.5(8) . . . . ?
C13 C9 C10 C16 158.1(7) . . . . ?
C15 C9 C10 C16 41.2(9) . . . . ?
C8 C9 C10 C11 155.5(6) . . . . ?
C13 C9 C10 C11 34.0(6) . . . . ?
C15 C9 C10 C11 -82.8(7) . . . . ?
C16 C10 C11 C12 -142.5(7) . . . . ?
C9 C10 C11 C12 -18.9(8) . . . . ?
C16 C10 C11 C17 39.7(11) . . . . ?
C9 C10 C11 C17 163.3(7) . . . . ?
C17 C11 C12 C18 -8.7(14) . . . . ?
C10 C11 C12 C18 173.7(8) . . . . ?
C17 C11 C12 C13 172.6(7) . . . . ?
C10 C11 C12 C13 -5.0(9) . . . . ?
C11 C12 C13 C14 156.5(7) . . . . ?
C18 C12 C13 C14 -22.3(10) . . . . ?
C11 C12 C13 C9 27.3(8) . . . . ?
C18 C12 C13 C9 -151.5(7) . . . . ?
C11 C12 C13 N2 -83.9(7) . . . . ?
C18 C12 C13 N2 97.3(8) . . . . ?
C8 C9 C13 C12 -158.7(6) . . . . ?
C15 C9 C13 C12 81.1(7) . . . . ?
C10 C9 C13 C12 -36.9(6) . . . . ?
C8 C9 C13 C14 71.6(8) . . . . ?
C15 C9 C13 C14 -48.5(8) . . . . ?
C10 C9 C13 C14 -166.5(6) . . . . ?
C8 C9 C13 N2 -46.1(7) . . . . ?
C15 C9 C13 N2 -166.3(6) . . . . ?
C10 C9 C13 N2 75.7(6) . . . . ?
N2 C19 C20 C21 -0.8(11) . . . . ?
N1 C19 C20 C21 179.5(7) . . . . ?
C19 C20 C21 C22 -0.2(13) . . . . ?
C20 C21 C22 C23 1.1(14) . . . . ?
C21 C22 C23 N2 -1.2(14) . . . . ?
N2 C19 N1 C8 -26.3(9) . . . . ?
C20 C19 N1 C8 153.4(7) . . . . ?
N2 C19 N1 C6 168.7(6) . . . . ?
C20 C19 N1 C6 -11.6(11) . . . . ?
C7 C8 N1 C19 -168.6(7) . . . . ?
C9 C8 N1 C19 11.9(10) . . . . ?
C7 C8 N1 C6 -1.0(8) . . . . ?
C9 C8 N1 C6 179.6(6) . . . . ?
C1 C6 N1 C19 167.3(7) . . . . ?
C5 C6 N1 C19 -19.2(13) . . . . ?
C1 C6 N1 C8 0.5(8) . . . . ?
C5 C6 N1 C8 174.0(8) . . . . ?
C22 C23 N2 C19 0.3(12) . . . . ?
C22 C23 N2 C13 -179.1(7) . . . . ?
N1 C19 N2 C23 -179.6(6) . . . . ?
C20 C19 N2 C23 0.7(10) . . . . ?
N1 C19 N2 C13 -0.2(9) . . . . ?
C20 C19 N2 C13 -179.9(6) . . . . ?
C12 C13 N2 C23 -37.0(8) . . . . ?
C14 C13 N2 C23 90.0(7) . . . . ?
C9 C13 N2 C23 -145.0(6) . . . . ?
C12 C13 N2 C19 143.6(6) . . . . ?
C14 C13 N2 C19 -89.4(7) . . . . ?
C9 C13 N2 C19 35.6(8) . . . . ?
